data_7025125
loop_
_publ_author_name
'Albor\'es, Pablo'
'Rentschler, Eva'

_publ_section_title
;
 Rational design of covalently bridged [FeIII2MIIO] clusters
;
_journal_issue 20
_journal_name_full 'Dalton Transactions'
_journal_page_first 5005
_journal_paper_doi 10.1039/b925214b
_journal_volume 39
_journal_year 2010
_chemical_formula_sum 'C42 H67 Co Fe2 N3 O14'
_chemical_formula_weight 1008.62
_chemical_name_systematic
;
?
;
_space_group_IT_number 2
_symmetry_cell_setting triclinic
_symmetry_space_group_name_Hall '-P 1'
_symmetry_space_group_name_H-M 'P -1'
_atom_sites_solution_hydrogens geom
_atom_sites_solution_primary direct
_atom_sites_solution_secondary difmap
_audit_creation_method SHELXL-97
_cell_angle_alpha 77.597(2)
_cell_angle_beta 88.046(2)
_cell_angle_gamma 72.215(2)
_cell_formula_units_Z 2
_cell_length_a 11.4643(4)
_cell_length_b 12.0792(5)
_cell_length_c 19.9530(7)
_cell_measurement_temperature 173(2)
_cell_volume 2568.15(17)
_computing_structure_refinement 'SHELXL-97 (Sheldrick, 1997)'
_diffrn_ambient_temperature 173(2)
_diffrn_measured_fraction_theta_full 0.994
_diffrn_measured_fraction_theta_max 0.994
_diffrn_radiation_monochromator graphite
_diffrn_radiation_source 'fine-focus sealed tube'
_diffrn_radiation_type MoK\a
_diffrn_radiation_wavelength 0.71073
_diffrn_reflns_av_R_equivalents 0.0694
_diffrn_reflns_av_sigmaI/netI 0.0659
_diffrn_reflns_limit_h_max 14
_diffrn_reflns_limit_h_min -14
_diffrn_reflns_limit_k_max 15
_diffrn_reflns_limit_k_min -15
_diffrn_reflns_limit_l_max 24
_diffrn_reflns_limit_l_min -25
_diffrn_reflns_number 54053
_diffrn_reflns_theta_full 27.52
_diffrn_reflns_theta_max 27.52
_diffrn_reflns_theta_min 1.05
_exptl_absorpt_coefficient_mu 0.937
_exptl_absorpt_correction_T_max 0.8959
_exptl_absorpt_correction_T_min 0.7880
_exptl_absorpt_correction_type multi-scan
_exptl_absorpt_process_details
;
[c.f. r.h. blessing, acta cryst. (1995), a51, 33-38]
;
_exptl_crystal_colour red
_exptl_crystal_density_diffrn 1.304
_exptl_crystal_density_method 'not measured'
_exptl_crystal_description block
_exptl_crystal_F_000 1062
_exptl_crystal_size_max 0.17
_exptl_crystal_size_mid 0.15
_exptl_crystal_size_min 0.12
_refine_diff_density_max 0.591
_refine_diff_density_min -0.328
_refine_diff_density_rms 0.081
_refine_ls_extinction_method none
_refine_ls_goodness_of_fit_ref 1.044
_refine_ls_hydrogen_treatment mixed
_refine_ls_matrix_type full
_refine_ls_number_parameters 565
_refine_ls_number_reflns 11748
_refine_ls_number_restraints 2
_refine_ls_restrained_S_all 1.044
_refine_ls_R_factor_all 0.0854
_refine_ls_R_factor_gt 0.0455
_refine_ls_shift/su_max 0.000
_refine_ls_shift/su_mean 0.000
_refine_ls_structure_factor_coef Fsqd
_refine_ls_weighting_details 'calc w=1/[\s^2^(Fo^2^)+(0.0570P)^2^+0.2334P] where P=(Fo^2^+2Fc^2^)/3'
_refine_ls_weighting_scheme calc
_refine_ls_wR_factor_gt 0.1016
_refine_ls_wR_factor_ref 0.1209
_reflns_number_gt 7838
_reflns_number_total 11748
_reflns_threshold_expression >2sigma(I)
_cod_data_source_file b925214b.txt
_cod_data_source_block pa_429_0m
_cod_original_sg_symbol_H-M P-1
_cod_database_code 7025125

loop_
_symmetry_equiv_pos_as_xyz
'x, y, z'
'-x, -y, -z'

loop_
_atom_site_label
_atom_site_type_symbol
_atom_site_fract_x
_atom_site_fract_y
_atom_site_fract_z
_atom_site_U_iso_or_equiv
_atom_site_adp_type
_atom_site_occupancy
_atom_site_symmetry_multiplicity
_atom_site_calc_flag
_atom_site_refinement_flags
O14 O 0.74752(19) 0.35239(19) 0.33556(11) 0.0336(5) Uani 1 1 d .
C42 C 0.8589(5) 0.3728(5) 0.4635(2) 0.0899(18) Uani 1 1 d .
H42A H 0.9320 0.3625 0.4912 0.135 Uiso 1 1 calc R
H42B H 0.8496 0.2948 0.4638 0.135 Uiso 1 1 calc R
H42C H 0.7864 0.4212 0.4830 0.135 Uiso 1 1 calc R
C41 C 0.9823(4) 0.3601(5) 0.3575(3) 0.108(2) Uani 1 1 d .
H41A H 0.9900 0.4018 0.3104 0.162 Uiso 1 1 calc R
H41B H 0.9706 0.2834 0.3567 0.162 Uiso 1 1 calc R
H41C H 1.0569 0.3468 0.3845 0.162 Uiso 1 1 calc R
Fe1 Fe 0.61253(4) 0.47095(3) 0.12065(2) 0.02202(11) Uani 1 1 d .
Fe2 Fe 0.61563(4) 0.33588(4) 0.27809(2) 0.02287(11) Uani 1 1 d .
Co1 Co 0.58271(4) 0.62878(4) 0.24013(2) 0.02829(11) Uani 1 1 d .
O1 O 0.59046(17) 0.47630(16) 0.21396(9) 0.0228(4) Uani 1 1 d .
O10 O 0.48086(17) 0.38335(17) 0.11918(10) 0.0249(4) Uani 1 1 d .
O5 O 0.75219(18) 0.31319(17) 0.13692(10) 0.0292(5) Uani 1 1 d .
O6 O 0.73586(18) 0.56286(18) 0.10291(10) 0.0285(5) Uani 1 1 d .
O4 O 0.75113(19) 0.21247(18) 0.24466(11) 0.0328(5) Uani 1 1 d .
O9 O 0.47384(18) 0.62470(17) 0.07704(10) 0.0289(5) Uani 1 1 d .
O3 O 0.48387(19) 0.39688(18) 0.34530(11) 0.0315(5) Uani 1 1 d .
O12 O 0.6378(2) 0.45655(18) 0.01532(11) 0.0281(5) Uani 1 1 d D
O13 O 0.6776(2) 0.5477(2) 0.33263(11) 0.0360(5) Uani 1 1 d .
O8 O 0.4969(2) 0.73631(18) 0.14834(10) 0.0327(5) Uani 1 1 d .
O7 O 0.74719(19) 0.6315(2) 0.19754(11) 0.0336(5) Uani 1 1 d .
O11 O 0.49371(19) 0.28664(19) 0.22918(10) 0.0326(5) Uani 1 1 d .
O2 O 0.58550(19) 0.20790(18) 0.37000(10) 0.0290(5) Uani 1 1 d .
N2 N 0.5599(2) 0.7889(2) 0.27562(13) 0.0310(6) Uani 1 1 d .
C21 C 0.7979(3) 0.2284(3) 0.18615(15) 0.0256(6) Uani 1 1 d .
C6 C 0.4435(3) 0.3224(2) 0.16998(15) 0.0242(6) Uani 1 1 d .
N1 N 0.4008(2) 0.6706(2) 0.27803(12) 0.0265(5) Uani 1 1 d .
C11 C 0.4486(3) 0.7234(2) 0.09729(15) 0.0264(6) Uani 1 1 d .
C30 C 0.3653(3) 0.7654(3) 0.30819(15) 0.0292(7) Uani 1 1 d .
C16 C 0.7812(3) 0.6141(3) 0.13910(15) 0.0254(6) Uani 1 1 d .
C1 C 0.5058(3) 0.2950(3) 0.38539(15) 0.0270(7) Uani 1 1 d .
C31 C 0.4564(3) 0.8290(3) 0.30853(15) 0.0297(7) Uani 1 1 d .
C2 C 0.4335(3) 0.2853(3) 0.45129(17) 0.0381(8) Uani 1 1 d .
C17 C 0.8852(3) 0.6631(3) 0.10839(15) 0.0282(7) Uani 1 1 d .
C22 C 0.9195(3) 0.1353(3) 0.17620(16) 0.0308(7) Uani 1 1 d .
C32 C 0.4373(3) 0.9260(3) 0.33924(17) 0.0398(8) Uani 1 1 d .
H32 H 0.3646 0.9523 0.3634 0.048 Uiso 1 1 calc R
C38 C 0.7557(3) 0.4481(3) 0.34923(15) 0.0319(7) Uani 1 1 d .
C7 C 0.3266(3) 0.2890(3) 0.16211(16) 0.0301(7) Uani 1 1 d .
C20 C 0.9585(3) 0.5871(3) 0.06051(18) 0.0429(9) Uani 1 1 d .
H20A H 0.9040 0.5865 0.0239 0.064 Uiso 1 1 calc R
H20B H 0.9959 0.5055 0.0865 0.064 Uiso 1 1 calc R
H20C H 1.0230 0.6202 0.0403 0.064 Uiso 1 1 calc R
C12 C 0.3525(3) 0.8305(3) 0.05542(17) 0.0364(8) Uani 1 1 d .
C26 C 0.3207(3) 0.6134(3) 0.27132(17) 0.0339(7) Uani 1 1 d .
H26 H 0.3458 0.5477 0.2495 0.041 Uiso 1 1 calc R
C33 C 0.5253(4) 0.9834(3) 0.33411(18) 0.0470(9) Uani 1 1 d .
H33 H 0.5136 1.0499 0.3546 0.056 Uiso 1 1 calc R
C18 C 0.9676(3) 0.6667(4) 0.16556(18) 0.0456(9) Uani 1 1 d .
H18A H 0.9188 0.7165 0.1956 0.068 Uiso 1 1 calc R
H18B H 1.0320 0.7001 0.1455 0.068 Uiso 1 1 calc R
H18C H 1.0052 0.5858 0.1924 0.068 Uiso 1 1 calc R
C27 C 0.2025(3) 0.6454(3) 0.29481(18) 0.0423(8) Uani 1 1 d .
H27 H 0.1471 0.6037 0.2883 0.051 Uiso 1 1 calc R
C34 C 0.6290(4) 0.9444(3) 0.29960(18) 0.0453(9) Uani 1 1 d .
H34 H 0.6897 0.9841 0.2949 0.054 Uiso 1 1 calc R
C19 C 0.8221(4) 0.7897(3) 0.0684(2) 0.0524(10) Uani 1 1 d .
H19A H 0.7693 0.7871 0.0315 0.079 Uiso 1 1 calc R
H19B H 0.8842 0.8265 0.0486 0.079 Uiso 1 1 calc R
H19C H 0.7723 0.8366 0.0995 0.079 Uiso 1 1 calc R
C35 C 0.6441(3) 0.8452(3) 0.27136(18) 0.0426(9) Uani 1 1 d .
H35 H 0.7173 0.8167 0.2482 0.051 Uiso 1 1 calc R
C39 C 0.8723(3) 0.4354(4) 0.3897(2) 0.0490(10) Uani 1 1 d .
C8 C 0.2367(4) 0.3409(6) 0.2119(3) 0.106(2) Uani 1 1 d .
H8A H 0.2731 0.3108 0.2585 0.159 Uiso 1 1 calc R
H8B H 0.1622 0.3180 0.2095 0.159 Uiso 1 1 calc R
H8C H 0.2159 0.4279 0.2003 0.159 Uiso 1 1 calc R
C29 C 0.2485(3) 0.8005(3) 0.33405(19) 0.0450(9) Uani 1 1 d .
H29 H 0.2249 0.8663 0.3559 0.054 Uiso 1 1 calc R
C10 C 0.2721(4) 0.3341(5) 0.0897(2) 0.0770(16) Uani 1 1 d .
H10A H 0.3314 0.2984 0.0579 0.115 Uiso 1 1 calc R
H10B H 0.2526 0.4209 0.0773 0.115 Uiso 1 1 calc R
H10C H 0.1971 0.3121 0.0871 0.115 Uiso 1 1 calc R
C28 C 0.1673(3) 0.7388(4) 0.3277(2) 0.0509(10) Uani 1 1 d .
H28 H 0.0878 0.7608 0.3459 0.061 Uiso 1 1 calc R
C13 C 0.3391(5) 0.9401(3) 0.0833(2) 0.0742(14) Uani 1 1 d .
H13A H 0.2767 1.0080 0.0558 0.111 Uiso 1 1 calc R
H13B H 0.4176 0.9570 0.0812 0.111 Uiso 1 1 calc R
H13C H 0.3143 0.9266 0.1311 0.111 Uiso 1 1 calc R
C40 C 0.8872(4) 0.5573(4) 0.3879(2) 0.0660(13) Uani 1 1 d .
H40A H 0.8979 0.5951 0.3404 0.099 Uiso 1 1 calc R
H40B H 0.9593 0.5478 0.4162 0.099 Uiso 1 1 calc R
H40C H 0.8140 0.6073 0.4058 0.099 Uiso 1 1 calc R
C14 C 0.3826(5) 0.8489(4) -0.0195(2) 0.0712(14) Uani 1 1 d .
H14A H 0.3893 0.7764 -0.0359 0.107 Uiso 1 1 calc R
H14B H 0.4607 0.8667 -0.0253 0.107 Uiso 1 1 calc R
H14C H 0.3176 0.9155 -0.0459 0.107 Uiso 1 1 calc R
C15 C 0.2278(4) 0.8022(4) 0.0644(3) 0.0732(14) Uani 1 1 d .
H15A H 0.2334 0.7319 0.0460 0.110 Uiso 1 1 calc R
H15B H 0.1623 0.8704 0.0395 0.110 Uiso 1 1 calc R
H15C H 0.2097 0.7868 0.1132 0.110 Uiso 1 1 calc R
C24 C 1.0069(4) 0.1150(5) 0.2359(2) 0.0817(16) Uani 1 1 d .
H24A H 1.0245 0.1892 0.2366 0.123 Uiso 1 1 calc R
H24B H 1.0834 0.0533 0.2309 0.123 Uiso 1 1 calc R
H24C H 0.9695 0.0892 0.2790 0.123 Uiso 1 1 calc R
C23 C 0.9767(4) 0.1786(4) 0.1103(2) 0.0797(16) Uani 1 1 d .
H23A H 0.9944 0.2521 0.1125 0.120 Uiso 1 1 calc R
H23B H 0.9197 0.1940 0.0714 0.120 Uiso 1 1 calc R
H23C H 1.0530 0.1176 0.1042 0.120 Uiso 1 1 calc R
C3 C 0.4924(5) 0.3320(4) 0.5017(2) 0.0692(13) Uani 1 1 d .
H3A H 0.4860 0.4156 0.4827 0.104 Uiso 1 1 calc R
H3B H 0.5790 0.2850 0.5095 0.104 Uiso 1 1 calc R
H3C H 0.4503 0.3256 0.5452 0.104 Uiso 1 1 calc R
C4 C 0.4406(5) 0.1571(4) 0.4804(2) 0.0703(14) Uani 1 1 d .
H4A H 0.3942 0.1521 0.5226 0.105 Uiso 1 1 calc R
H4B H 0.5264 0.1093 0.4909 0.105 Uiso 1 1 calc R
H4C H 0.4057 0.1267 0.4468 0.105 Uiso 1 1 calc R
C25 C 0.8940(4) 0.0206(4) 0.1750(4) 0.105(2) Uani 1 1 d .
H25A H 0.9707 -0.0397 0.1687 0.157 Uiso 1 1 calc R
H25B H 0.8360 0.0338 0.1370 0.157 Uiso 1 1 calc R
H25C H 0.8589 -0.0068 0.2185 0.157 Uiso 1 1 calc R
C9 C 0.3586(4) 0.1553(4) 0.1795(3) 0.0816(17) Uani 1 1 d .
H9A H 0.3942 0.1247 0.2263 0.122 Uiso 1 1 calc R
H9B H 0.4182 0.1218 0.1471 0.122 Uiso 1 1 calc R
H9C H 0.2844 0.1324 0.1763 0.122 Uiso 1 1 calc R
C5 C 0.3008(4) 0.3594(5) 0.4349(2) 0.0910(19) Uani 1 1 d .
H5A H 0.2962 0.4428 0.4169 0.136 Uiso 1 1 calc R
H5B H 0.2537 0.3532 0.4767 0.136 Uiso 1 1 calc R
H5C H 0.2666 0.3300 0.4004 0.136 Uiso 1 1 calc R
C36 C 0.8371(4) 0.0204(5) 0.4916(3) 0.0715(14) Uani 1 1 d .
N3 N 0.8269(4) 0.0144(5) 0.5485(3) 0.0981(16) Uani 1 1 d .
C37 C 0.8525(5) 0.0279(5) 0.4186(2) 0.0944(19) Uani 1 1 d .
H37A H 0.8151 0.1103 0.3938 0.142 Uiso 1 1 calc R
H37B H 0.8128 -0.0240 0.4033 0.142 Uiso 1 1 calc R
H37C H 0.9401 0.0025 0.4093 0.142 Uiso 1 1 calc R
H12B H 0.611(5) 0.418(5) -0.008(3) 0.142 Uiso 1 1 d D
H12A H 0.616(6) 0.522(3) -0.010(3) 0.142 Uiso 1 1 d D

loop_
_atom_site_aniso_label
_atom_site_aniso_U_11
_atom_site_aniso_U_22
_atom_site_aniso_U_33
_atom_site_aniso_U_23
_atom_site_aniso_U_13
_atom_site_aniso_U_12
O14 0.0316(12) 0.0369(13) 0.0350(13) -0.0086(10) -0.0068(9) -0.0128(10)
C42 0.131(5) 0.088(4) 0.059(3) 0.003(3) -0.055(3) -0.051(4)
C41 0.030(2) 0.138(5) 0.180(6) -0.101(5) -0.013(3) -0.012(3)
Fe1 0.0220(2) 0.0188(2) 0.0272(2) -0.00697(17) -0.00192(17) -0.00730(17)
Fe2 0.0231(2) 0.0228(2) 0.0246(2) -0.00727(17) 0.00119(17) -0.00834(17)
Co1 0.0309(2) 0.0271(2) 0.0319(2) -0.01030(18) 0.00040(17) -0.01338(18)
O1 0.0266(10) 0.0221(10) 0.0220(10) -0.0074(8) 0.0000(8) -0.0089(8)
O10 0.0267(11) 0.0266(11) 0.0265(11) -0.0082(9) 0.0020(8) -0.0138(9)
O5 0.0308(11) 0.0242(11) 0.0294(12) -0.0066(9) 0.0020(9) -0.0031(9)
O6 0.0354(12) 0.0301(11) 0.0268(11) -0.0115(9) 0.0021(9) -0.0165(10)
O4 0.0330(12) 0.0301(12) 0.0295(12) -0.0076(9) 0.0058(9) -0.0011(9)
O9 0.0305(11) 0.0229(11) 0.0331(12) -0.0131(9) -0.0067(9) -0.0023(9)
O3 0.0347(12) 0.0269(11) 0.0306(12) -0.0051(9) 0.0073(9) -0.0074(9)
O12 0.0355(12) 0.0259(11) 0.0265(12) -0.0083(9) 0.0001(9) -0.0126(10)
O13 0.0437(14) 0.0363(13) 0.0319(13) -0.0128(10) -0.0034(10) -0.0135(11)
O8 0.0459(13) 0.0282(12) 0.0266(12) -0.0109(9) -0.0032(10) -0.0110(10)
O7 0.0343(12) 0.0475(14) 0.0317(12) -0.0219(10) 0.0082(10) -0.0225(11)
O11 0.0387(13) 0.0365(12) 0.0285(12) -0.0035(10) -0.0061(10) -0.0218(10)
O2 0.0344(12) 0.0246(11) 0.0294(12) -0.0091(9) 0.0032(9) -0.0088(9)
N2 0.0415(16) 0.0300(14) 0.0277(14) -0.0138(11) 0.0010(12) -0.0146(12)
C21 0.0254(15) 0.0277(16) 0.0284(17) -0.0094(13) 0.0005(13) -0.0127(13)
C6 0.0257(15) 0.0198(14) 0.0289(17) -0.0087(12) -0.0006(12) -0.0069(12)
N1 0.0300(14) 0.0238(13) 0.0267(14) -0.0066(10) -0.0012(11) -0.0084(11)
C11 0.0299(16) 0.0202(15) 0.0301(17) -0.0092(13) 0.0052(13) -0.0068(12)
C30 0.0349(17) 0.0264(16) 0.0237(16) -0.0046(13) -0.0012(13) -0.0061(13)
C16 0.0239(15) 0.0248(15) 0.0282(17) -0.0073(13) -0.0018(12) -0.0072(12)
C1 0.0299(16) 0.0313(17) 0.0253(16) -0.0083(13) -0.0005(13) -0.0155(14)
C31 0.0433(19) 0.0254(16) 0.0190(15) -0.0028(12) -0.0014(13) -0.0095(14)
C2 0.046(2) 0.0380(19) 0.0294(18) -0.0065(15) 0.0085(15) -0.0131(16)
C17 0.0293(16) 0.0302(16) 0.0294(17) -0.0089(13) 0.0033(13) -0.0138(13)
C22 0.0242(16) 0.0271(16) 0.0385(19) -0.0087(14) 0.0028(13) -0.0034(13)
C32 0.062(2) 0.0287(18) 0.0321(19) -0.0113(14) 0.0066(16) -0.0160(17)
C38 0.0328(18) 0.047(2) 0.0226(16) -0.0121(15) 0.0035(13) -0.0193(16)
C7 0.0269(16) 0.0344(17) 0.0330(18) -0.0030(14) -0.0019(13) -0.0178(14)
C20 0.0325(19) 0.060(2) 0.042(2) -0.0212(18) 0.0102(16) -0.0162(17)
C12 0.042(2) 0.0251(17) 0.0367(19) -0.0085(14) -0.0036(15) -0.0010(14)
C26 0.0334(18) 0.0325(18) 0.0366(19) -0.0078(14) -0.0035(14) -0.0104(14)
C33 0.083(3) 0.0326(19) 0.034(2) -0.0179(16) 0.0066(19) -0.024(2)
C18 0.038(2) 0.066(3) 0.045(2) -0.0164(18) 0.0021(16) -0.0301(19)
C27 0.0304(18) 0.048(2) 0.049(2) -0.0079(17) -0.0046(16) -0.0137(16)
C34 0.068(3) 0.042(2) 0.041(2) -0.0152(17) 0.0028(18) -0.0335(19)
C19 0.058(2) 0.037(2) 0.060(3) 0.0000(18) 0.006(2) -0.0185(18)
C35 0.050(2) 0.045(2) 0.045(2) -0.0216(17) 0.0088(17) -0.0261(18)
C39 0.041(2) 0.065(3) 0.051(2) -0.026(2) -0.0098(17) -0.0194(19)
C8 0.048(3) 0.189(6) 0.138(5) -0.118(5) 0.053(3) -0.069(4)
C29 0.042(2) 0.044(2) 0.047(2) -0.0185(17) 0.0057(17) -0.0053(17)
C10 0.055(3) 0.119(4) 0.063(3) 0.019(3) -0.023(2) -0.060(3)
C28 0.033(2) 0.065(3) 0.056(3) -0.023(2) 0.0093(17) -0.0100(19)
C13 0.099(4) 0.032(2) 0.077(3) -0.019(2) -0.026(3) 0.009(2)
C40 0.071(3) 0.083(3) 0.070(3) -0.030(2) -0.006(2) -0.051(3)
C14 0.113(4) 0.039(2) 0.041(2) 0.0017(19) 0.005(2) -0.001(2)
C15 0.040(2) 0.068(3) 0.103(4) -0.019(3) -0.008(2) -0.001(2)
C24 0.037(2) 0.125(5) 0.065(3) -0.028(3) -0.009(2) 0.009(3)
C23 0.048(3) 0.093(4) 0.062(3) 0.002(3) 0.029(2) 0.015(2)
C3 0.113(4) 0.082(3) 0.035(2) -0.024(2) 0.011(2) -0.055(3)
C4 0.116(4) 0.060(3) 0.049(3) -0.014(2) 0.036(3) -0.050(3)
C25 0.060(3) 0.055(3) 0.223(7) -0.083(4) 0.047(4) -0.021(2)
C9 0.074(3) 0.046(3) 0.133(5) 0.003(3) -0.036(3) -0.040(2)
C5 0.046(3) 0.145(5) 0.048(3) 0.008(3) 0.020(2) -0.003(3)
C36 0.046(3) 0.087(4) 0.080(4) -0.042(3) 0.004(2) -0.002(2)
N3 0.095(3) 0.126(4) 0.081(3) -0.053(3) 0.025(3) -0.025(3)
C37 0.066(3) 0.131(5) 0.066(4) -0.037(3) -0.013(3) 0.011(3)

loop_
_atom_type_symbol
_atom_type_description
_atom_type_scat_dispersion_real
_atom_type_scat_dispersion_imag
_atom_type_scat_source
C C 0.0033 0.0016 'International Tables Vol C Tables 4.2.6.8 and 6.1.1.4'
H H 0.0000 0.0000 'International Tables Vol C Tables 4.2.6.8 and 6.1.1.4'
Co Co 0.3494 0.9721 'International Tables Vol C Tables 4.2.6.8 and 6.1.1.4'
Fe Fe 0.3463 0.8444 'International Tables Vol C Tables 4.2.6.8 and 6.1.1.4'
N N 0.0061 0.0033 'International Tables Vol C Tables 4.2.6.8 and 6.1.1.4'
O O 0.0106 0.0060 'International Tables Vol C Tables 4.2.6.8 and 6.1.1.4'

loop_
_geom_angle_atom_site_label_1
_geom_angle_atom_site_label_2
_geom_angle_atom_site_label_3
_geom_angle
C38 O14 Fe2 126.9(2)
O1 Fe1 O6 97.09(8)
O1 Fe1 O5 96.00(8)
O6 Fe1 O5 90.39(8)
O1 Fe1 O9 99.34(8)
O6 Fe1 O9 89.82(8)
O5 Fe1 O9 164.52(8)
O1 Fe1 O10 93.02(8)
O6 Fe1 O10 169.40(8)
O5 Fe1 O10 91.72(8)
O9 Fe1 O10 85.39(8)
O1 Fe1 O12 177.39(8)
O6 Fe1 O12 84.86(8)
O5 Fe1 O12 82.23(8)
O9 Fe1 O12 82.37(8)
O10 Fe1 O12 85.14(8)
O1 Fe2 O4 107.02(9)
O1 Fe2 O14 97.98(8)
O4 Fe2 O14 85.40(9)
O1 Fe2 O11 92.30(8)
O4 Fe2 O11 88.61(9)
O14 Fe2 O11 169.26(9)
O1 Fe2 O3 98.18(8)
O4 Fe2 O3 154.79(8)
O14 Fe2 O3 91.42(9)
O11 Fe2 O3 90.21(9)
O1 Fe2 O2 159.06(8)
O4 Fe2 O2 93.76(8)
O14 Fe2 O2 85.95(8)
O11 Fe2 O2 85.55(8)
O3 Fe2 O2 61.05(8)
O1 Fe2 C1 128.97(10)
O4 Fe2 C1 123.99(9)
O14 Fe2 C1 87.95(9)
O11 Fe2 C1 88.02(9)
O3 Fe2 C1 30.80(9)
O2 Fe2 C1 30.25(8)
O1 Co1 O7 92.98(8)
O1 Co1 O13 94.67(8)
O7 Co1 O13 87.60(9)
O1 Co1 O8 94.75(8)
O7 Co1 O8 88.09(9)
O13 Co1 O8 169.83(8)
O1 Co1 N2 173.94(9)
O7 Co1 N2 92.81(9)
O13 Co1 N2 83.81(9)
O8 Co1 N2 87.21(9)
O1 Co1 N1 98.61(8)
O7 Co1 N1 166.48(9)
O13 Co1 N1 98.30(9)
O8 Co1 N1 84.06(9)
N2 Co1 N1 75.86(9)
Fe2 O1 Fe1 119.05(10)
Fe2 O1 Co1 122.15(10)
Fe1 O1 Co1 116.95(9)
C6 O10 Fe1 127.11(18)
C21 O5 Fe1 137.5(2)
C16 O6 Fe1 133.64(19)
C21 O4 Fe2 124.57(19)
C11 O9 Fe1 124.17(19)
C1 O3 Fe2 93.35(18)
C38 O13 Co1 129.1(2)
C11 O8 Co1 136.98(19)
C16 O7 Co1 126.92(18)
C6 O11 Fe2 133.44(18)
C1 O2 Fe2 86.39(17)
C35 N2 C31 118.8(3)
C35 N2 Co1 124.5(2)
C31 N2 Co1 116.5(2)
O5 C21 O4 124.8(3)
O5 C21 C22 118.6(3)
O4 C21 C22 116.6(3)
O11 C6 O10 125.2(3)
O11 C6 C7 115.2(2)
O10 C6 C7 119.7(3)
C26 N1 C30 118.9(3)
C26 N1 Co1 124.6(2)
C30 N1 Co1 116.40(19)
O8 C11 O9 124.4(3)
O8 C11 C12 118.3(3)
O9 C11 C12 117.4(3)
N1 C30 C29 120.9(3)
N1 C30 C31 115.2(3)
C29 C30 C31 123.9(3)
O7 C16 O6 125.8(3)
O7 C16 C17 116.8(2)
O6 C16 C17 117.3(3)
O2 C1 O3 119.2(3)
O2 C1 C2 123.0(3)
O3 C1 C2 117.9(3)
O2 C1 Fe2 63.36(15)
O3 C1 Fe2 55.85(14)
C2 C1 Fe2 173.4(2)
N2 C31 C32 121.3(3)
N2 C31 C30 115.5(3)
C32 C31 C30 123.1(3)
C4 C2 C5 109.6(4)
C4 C2 C3 110.1(3)
C5 C2 C3 111.3(4)
C4 C2 C1 110.3(3)
C5 C2 C1 109.0(3)
C3 C2 C1 106.6(3)
C20 C17 C18 110.8(3)
C20 C17 C19 110.4(3)
C18 C17 C19 109.6(3)
C20 C17 C16 110.1(2)
C18 C17 C16 110.1(2)
C19 C17 C16 105.7(2)
C25 C22 C23 110.7(4)
C25 C22 C24 109.2(4)
C23 C22 C24 109.0(3)
C25 C22 C21 108.4(3)
C23 C22 C21 110.5(3)
C24 C22 C21 109.1(3)
C33 C32 C31 119.0(3)
O13 C38 O14 125.2(3)
O13 C38 C39 119.3(3)
O14 C38 C39 115.5(3)
C8 C7 C9 109.8(4)
C8 C7 C10 110.4(4)
C9 C7 C10 108.5(3)
C8 C7 C6 107.6(3)
C9 C7 C6 108.3(3)
C10 C7 C6 112.1(2)
C14 C12 C13 111.9(3)
C14 C12 C11 110.6(3)
C13 C12 C11 110.7(3)
C14 C12 C15 109.3(3)
C13 C12 C15 107.6(3)
C11 C12 C15 106.6(3)
N1 C26 C27 122.9(3)
C34 C33 C32 119.8(3)
C28 C27 C26 118.4(3)
C33 C34 C35 118.5(3)
N2 C35 C34 122.5(3)
C41 C39 C40 109.6(4)
C41 C39 C42 110.6(4)
C40 C39 C42 110.6(3)
C41 C39 C38 108.5(3)
C40 C39 C38 110.6(3)
C42 C39 C38 106.9(3)
C28 C29 C30 119.4(3)
C27 C28 C29 119.4(3)
N3 C36 C37 179.0(6)

loop_
_geom_bond_atom_site_label_1
_geom_bond_atom_site_label_2
_geom_bond_distance
O14 C38 1.274(4)
O14 Fe2 2.010(2)
C42 C39 1.530(6)
C41 C39 1.525(6)
Fe1 O1 1.8827(19)
Fe1 O6 2.0281(19)
Fe1 O5 2.051(2)
Fe1 O9 2.081(2)
Fe1 O10 2.0955(18)
Fe1 O12 2.148(2)
Fe2 O1 1.8416(19)
Fe2 O4 2.006(2)
Fe2 O11 2.027(2)
Fe2 O3 2.057(2)
Fe2 O2 2.222(2)
Fe2 C1 2.481(3)
Co1 O1 1.9958(19)
Co1 O7 2.048(2)
Co1 O13 2.064(2)
Co1 O8 2.081(2)
Co1 N2 2.139(2)
Co1 N1 2.142(2)
O10 C6 1.263(3)
O5 C21 1.251(3)
O6 C16 1.261(3)
O4 C21 1.269(3)
O9 C11 1.287(3)
O3 C1 1.273(3)
O13 C38 1.244(4)
O8 C11 1.236(3)
O7 C16 1.257(3)
O11 C6 1.260(3)
O2 C1 1.252(4)
N2 C35 1.332(4)
N2 C31 1.344(4)
C21 C22 1.538(4)
C6 C7 1.534(4)
N1 C26 1.333(4)
N1 C30 1.354(4)
C11 C12 1.522(4)
C30 C29 1.392(4)
C30 C31 1.474(4)
C16 C17 1.540(4)
C1 C2 1.533(4)
C31 C32 1.393(4)
C2 C4 1.511(5)
C2 C5 1.516(5)
C2 C3 1.520(5)
C17 C20 1.521(4)
C17 C18 1.522(4)
C17 C19 1.529(4)
C22 C25 1.506(5)
C22 C23 1.512(5)
C22 C24 1.513(5)
C32 C33 1.378(5)
C38 C39 1.536(5)
C7 C8 1.499(5)
C7 C9 1.507(5)
C7 C10 1.513(5)
C12 C14 1.507(5)
C12 C13 1.508(5)
C12 C15 1.564(5)
C26 C27 1.386(4)
C33 C34 1.360(5)
C27 C28 1.375(5)
C34 C35 1.393(5)
C39 C40 1.526(5)
C29 C28 1.383(5)
C36 N3 1.125(6)
C36 C37 1.448(7)
